data_2007338
loop_
_publ_author_name
'Ramaiah, D.'
'Rath, Nigam P.'
'George, M. V.'

_publ_section_title
;
 Three Cycloadducts Formed by the Reaction of Bis(phenylazo)stilbene
 with Acetylenic and Olefinic Dipolarophiles
;
_journal_issue 6
_journal_name_full 'Acta Crystallographica Section C'
_journal_page_first 872
_journal_page_last 875
_journal_paper_doi 10.1107/S0108270197017332
_journal_volume 54
_journal_year 1998
_chemical_formula_sum 'C42 H32 N4 O2'
_chemical_formula_weight 624.72
_chemical_name_systematic
;
 ?
;
_space_group_IT_number 14
_symmetry_cell_setting monoclinic
_symmetry_space_group_name_Hall '-P 2yn'
_symmetry_space_group_name_H-M 'P 1 21/n 1'
_audit_creation_method SHELXL
_cell_angle_alpha 90.00
_cell_angle_beta 91.1350(10)
_cell_angle_gamma 90.00
_cell_formula_units_Z 4
_cell_length_a 11.12570(10)
_cell_length_b 15.4692(2)
_cell_length_c 18.77650(10)
_cell_measurement_reflns_used 8192
_cell_measurement_temperature 223(2)
_cell_measurement_theta_max 20.0
_cell_measurement_theta_min 2.0
_cell_volume 3230.91(5)
_computing_cell_refinement 'SAINT (Siemens, 1995)'
_computing_data_collection 'SMART (Siemens, 1995)'
_computing_data_reduction SAINT
_computing_molecular_graphics SHELXTL-Plus
_computing_publication_material SHELXTL-Plus
_computing_structure_refinement SHELXTL-Plus
_computing_structure_solution 'SHELXTL-Plus (Sheldrick, 1995)'
_diffrn_ambient_temperature 223(2)
_diffrn_measurement_device 'Siemens CCD'
_diffrn_measurement_method '\w scans'
_diffrn_radiation_monochromator graphite
_diffrn_radiation_source 'normal-focus sealed tube'
_diffrn_radiation_type MoK\a
_diffrn_radiation_wavelength 0.71073
_diffrn_reflns_av_R_equivalents 0.0353
_diffrn_reflns_av_sigmaI/netI 0.0260
_diffrn_reflns_limit_h_max 15
_diffrn_reflns_limit_h_min -15
_diffrn_reflns_limit_k_max 21
_diffrn_reflns_limit_k_min -21
_diffrn_reflns_limit_l_max 26
_diffrn_reflns_limit_l_min -25
_diffrn_reflns_number 30368
_diffrn_reflns_theta_max 28.00
_diffrn_reflns_theta_min 1.71
_diffrn_standards_decay_% 0
_diffrn_standards_interval_count 'CCD, see expt'
_diffrn_standards_number 'CCD, see expt'
_exptl_absorpt_coefficient_mu 0.080
_exptl_absorpt_correction_type none
_exptl_crystal_colour yellow
_exptl_crystal_density_diffrn 1.284
_exptl_crystal_density_meas ?
_exptl_crystal_density_method none
_exptl_crystal_description rectangular
_exptl_crystal_F_000 1312
_exptl_crystal_size_max 0.44
_exptl_crystal_size_mid 0.34
_exptl_crystal_size_min 0.20
_refine_diff_density_max 0.248
_refine_diff_density_min -0.230
_refine_ls_extinction_method none
_refine_ls_goodness_of_fit_all 1.019
_refine_ls_goodness_of_fit_obs 1.062
_refine_ls_hydrogen_treatment 'H-atom treatment mixed (see below)'
_refine_ls_matrix_type full
_refine_ls_number_parameters 441
_refine_ls_number_reflns 7782
_refine_ls_number_restraints 0
_refine_ls_restrained_S_all 1.029
_refine_ls_restrained_S_obs 1.062
_refine_ls_R_factor_all 0.0578
_refine_ls_R_factor_obs .0429
_refine_ls_shift/esd_max -0.001
_refine_ls_shift/esd_mean 0.000
_refine_ls_structure_factor_coef Fsqd
_refine_ls_weighting_details 'w = 1/[\s^2^(Fo^2^)+(0.0451P)^2^+1.0P] where P=(Fo^2^+2Fc^2^)/3'
_refine_ls_weighting_scheme calc
_refine_ls_wR_factor_all 0.1062
_refine_ls_wR_factor_obs .0976
_reflns_number_observed 6251
_reflns_number_total 7796
_reflns_observed_criterion >2sigma(I)
_cod_data_source_file fr1078.cif
_cod_data_source_block 6b
_cod_depositor_comments
;
The following automatic conversions were performed:
'_symmetry_cell_setting' value 'Monoclinic' changed to 'monoclinic'
according to '/home/saulius/struct/CIF-dictionaries/cif_core.dic'
dictionary named 'cif_core.dic' version 2.4.1 from 2010-06-29.

Automatic conversion script
Id: cif_fix_enum 1527 2010-12-29 10:47:43Z saulius 

The following automatic conversions were performed:

'_symmetry_cell_setting' value 'Monoclinic' changed to 'monoclinic'
according to /home/saulius/struct/CIF-dictionaries/cif_core.dic
dictionary named 'cif_core.dic' version 2.4.1 from 2010-06-29.

Automatic conversion script
Id: cif_fix_values 1715 2011-07-08 13:25:40Z adriana 

The following automatic conversions were performed:

'_exptl_crystal_density_meas' value 'not measured' was changed to '?'
- the value is perceived as not measured.

Automatic conversion script
Id: cif_fix_values 3008 2015-01-20 13:52:24Z robertas 

The following automatic conversions were performed:

'_refine_ls_weighting_scheme' value 'calc w =
1/[\s^2^(Fo^2^)+(0.0451P)^2^+1.0P] where P=(Fo^2^+2Fc^2^)/3' was
changed to 'calc'. New tag '_refine_ls_weighting_details' was
created. The value of the new tag was set to 'w =
1/[\s^2^(Fo^2^)+(0.0451P)^2^+1.0P] where P=(Fo^2^+2Fc^2^)/3'.

Automatic conversion script
Id: cif_fix_values 3143 2015-03-26 13:38:13Z robertas 
;
_cod_original_sg_symbol_H-M 'P 21/n'
_cod_database_code 2007338

loop_
_symmetry_equiv_pos_as_xyz
'x, y, z'
'-x+1/2, y+1/2, -z+1/2'
'-x, -y, -z'
'x-1/2, -y-1/2, z-1/2'

loop_
_atom_site_aniso_label
_atom_site_aniso_U_11
_atom_site_aniso_U_22
_atom_site_aniso_U_33
_atom_site_aniso_U_12
_atom_site_aniso_U_13
_atom_site_aniso_U_23
O1 .0291(5) .0614(6) .0279(5) -.0007(4) .0074(4) -.0052(4)
O2 .0420(5) .0325(5) .0342(5) -.0041(4) .0058(4) -.0056(4)
N1 .0250(5) .0280(5) .0284(5) -.0019(4) .0054(4) -.0025(4)
N2 .0238(5) .0256(5) .0270(5) .0014(4) .0027(4) .0001(4)
N3 .0231(5) .0265(5) .0296(5) .0003(4) .0024(4) -.0014(4)
N4 .0186(5) .0268(5) .0280(5) .0005(4) -.0002(4) .0050(4)
C3A .0208(5) .0247(5) .0246(5) .0015(4) .0011(4) .0012(4)
C5 .0200(5) .0280(6) .0243(6) .0015(4) .0025(4) .0010(4)
C6 .0212(5) .0280(6) .0226(5) .0000(4) .0031(4) -.0004(4)
C6A .0230(5) .0245(5) .0248(6) -.0002(4) .0023(4) -.0005(4)
C7 .0343(6) .0246(6) .0262(6) .0002(5) .0064(5) -.0007(5)
C8 .0370(7) .0305(6) .0326(7) -.0021(5) .0027(5) -.0006(5)
C9 .0601(9) .0333(7) .0307(7) -.0062(6) -.0002(6) -.0024(5)
C10 .0693(11) .0357(7) .0344(8) .0052(7) .0151(7) -.0055(6)
C11 .0490(9) .0438(8) .0476(9) .0100(7) .0177(7) -.0042(7)
C12 .0356(7) .0374(7) .0388(7) .0042(6) .0067(6) -.0038(6)
C13 .0251(6) .0290(6) .0247(6) -.0037(5) -.0014(4) .0038(5)
C14 .0343(7) .0352(7) .0328(7) -.0021(5) -.0028(5) -.0024(5)
C15 .0512(9) .0468(8) .0367(8) -.0113(7) -.0027(6) -.0090(6)
C16 .0442(8) .0665(11) .0356(8) -.0187(8) -.0128(6) .0020(7)
C17 .0348(7) .0611(10) .0476(9) -.0020(7) -.0160(6) .0107(7)
C18 .0314(7) .0363(7) .0394(7) .0015(5) -.0070(5) .0066(6)
C19 .0252(6) .0262(6) .0225(5) -.0013(4) -.0003(4) .0006(4)
C20 .0310(6) .0324(6) .0328(7) .0045(5) .0034(5) .0045(5)
C21 .0469(8) .0311(7) .0439(8) .0048(6) .0030(6) .0110(6)
C22 .0466(8) .0362(7) .0468(8) -.0097(6) .0034(6) .0127(6)
C23 .0292(7) .0436(8) .0407(7) -.0087(6) .0007(5) .0067(6)
C24 .0248(6) .0321(6) .0333(7) -.0014(5) -.0010(5) .0046(5)
C25 .0231(6) .0323(6) .0258(6) .0009(5) .0023(4) .0020(5)
C26 .0241(6) .0363(7) .0270(6) -.0001(5) -.0015(5) .0045(5)
C27 .0248(6) .0555(9) .0366(7) .0031(6) -.0005(5) -.0053(6)
C28 .0242(7) .0677(10) .0517(9) .0044(7) .0034(6) .0016(8)
C29 .0250(7) .0592(10) .0633(10) -.0062(7) -.0072(7) .0106(8)
C30 .0401(8) .0554(9) .0540(9) -.0102(7) -.0142(7) -.0048(8)
C31 .0353(7) .0480(8) .0374(7) -.0014(6) -.0022(6) -.0045(6)
C32 .0244(6) .0296(6) .0245(6) .0039(5) .0011(4) -.0001(5)
C33 .0260(6) .0319(6) .0245(6) .0056(5) .0042(4) .0015(5)
C34 .0366(7) .0343(7) .0325(7) .0010(5) .0121(5) -.0032(5)
C35 .0395(7) .0343(7) .0451(8) .0006(6) .0138(6) .0036(6)
C36 .0389(7) .0491(8) .0344(7) .0070(6) .0146(6) .0119(6)
C37 .0463(8) .0571(9) .0269(7) .0028(7) .0123(6) -.0036(6)
C38 .0383(7) .0422(7) .0286(6) .0014(6) .0054(5) -.0049(6)
C39 .0236(6) .0286(6) .0302(6) .0031(5) .0042(4) .0044(5)
C40 .0344(7) .0311(6) .0396(7) -.0003(5) .0021(5) .0042(5)
C41 .0451(8) .0325(7) .0533(9) -.0018(6) .0050(7) .0137(6)
C42 .0499(9) .0449(8) .0416(8) .0052(7) .0089(7) .0186(7)
C43 .0478(8) .0469(8) .0301(7) .0062(7) .0037(6) .0066(6)
C44 .0368(7) .0316(6) .0299(6) .0020(5) .0026(5) .0033(5)

loop_
_atom_site_label
_atom_site_fract_x
_atom_site_fract_y
_atom_site_fract_z
_atom_site_U_iso_or_equiv
_atom_site_thermal_displace_type
_atom_site_calc_flag
_atom_site_refinement_flags
_atom_site_occupancy
_atom_site_disorder_group
_atom_site_type_symbol
O1 .21828(8) .24600(7) .31725(5) .0394(2) Uani d . 1 . O
O2 .24781(9) .15413(6) .05174(5) .0362(2) Uani d . 1 . O
N1 .14795(9) .38211(6) .19702(5) .0271(2) Uani d . 1 . N
N2 .04698(9) .37016(6) .22910(5) .0254(2) Uani d . 1 . N
N3 -.02948(9) .31035(6) .21089(5) .0264(2) Uani d . 1 . N
N4 .10424(8) .18935(6) .19454(5) .0245(2) Uani d . 1 . N
C3A .03719(10) .25836(7) .15791(6) .0234(2) Uani d . 1 . C
C5 .23371(10) .19957(8) .19562(6) .0241(2) Uani d . 1 . C
C6 .25848(10) .26703(8) .13791(6) .0239(2) Uani d . 1 . C
C6A .14137(10) .32203(7) .13525(6) .0241(2) Uani d . 1 . C
C7 .01856(11) .42535(8) .28891(6) .0283(3) Uani d . 1 . C
C8 .10979(12) .45054(8) .33541(7) .0333(3) Uani d . 1 . C
H8A .18967(12) .43336(8) .32818(7) .040 Uiso calc R 1 . H
C9 .08016(15) .50202(9) .39324(7) .0414(3) Uani d . 1 . C
H9A .14058(15) .51961(9) .42581(7) .050 Uiso calc R 1 . H
C10 -.0372(2) .52748(10) .40316(8) .0463(4) Uani d . 1 . C
H10A -.0560(2) .56261(10) .44223(8) .056 Uiso calc R 1 . H
C11 -.12731(15) .50165(10) .35600(8) .0466(4) Uani d . 1 . C
H11A -.20703(15) .51935(10) .36301(8) .056 Uiso calc R 1 . H
C12 -.09992(13) .44947(9) .29821(8) .0372(3) Uani d . 1 . C
H12A -.16057(13) .43097(9) .26614(8) .045 Uiso calc R 1 . H
C13 -.05140(10) .22294(8) .10230(6) .0263(2) Uani d . 1 . C
C14 -.03203(12) .14397(9) .06911(7) .0341(3) Uani d . 1 . C
H14A .03710(12) .11158(9) .08073(7) .041 Uiso calc R 1 . H
C15 -.11448(14) .11266(10) .01879(8) .0449(4) Uani d . 1 . C
H15A -.10051(14) .05942(10) -.00371(8) .054 Uiso calc R 1 . H
C16 -.21666(14) .15938(12) .00175(8) .0489(4) Uani d . 1 . C
H16A -.27189(14) .13829(12) -.03257(8) .059 Uiso calc R 1 . H
C17 -.23744(14) .23681(11) .03511(8) .0481(4) Uani d . 1 . C
H17A -.30749(14) .26837(11) .02388(8) .058 Uiso calc R 1 . H
C18 -.15550(12) .26882(9) .08538(7) .0358(3) Uani d . 1 . C
H18A -.17060(12) .32178(9) .10806(7) .043 Uiso calc R 1 . H
C19 .04953(10) .12135(7) .23087(6) .0246(2) Uani d . 1 . C
C20 .11649(12) .04980(8) .25403(7) .0320(3) Uani d . 1 . C
H20A .19972(12) .04807(8) .24646(7) .038 Uiso calc R 1 . H
C21 .06128(14) -.01846(9) .28799(8) .0406(3) Uani d . 1 . C
H21A .10752(14) -.06660(9) .30206(8) .049 Uiso calc R 1 . H
C22 -.06013(14) -.01748(10) .30167(8) .0432(3) Uani d . 1 . C
H22A -.09670(14) -.06400(10) .32507(8) .052 Uiso calc R 1 . H
C23 -.12669(12) .05381(9) .28003(8) .0378(3) Uani d . 1 . C
H23A -.20934(12) .05584(9) .28935(8) .045 Uiso calc R 1 . H
C24 -.07372(11) .12201(8) .24496(7) .0301(3) Uani d . 1 . C
H24A -.12093(11) .16945(8) .23037(7) .036 Uiso calc R 1 . H
C25 .28442(10) .22973(8) .26857(6) .0270(2) Uani d . 1 . C
C26 .41791(11) .24166(8) .27622(6) .0292(3) Uani d . 1 . C
C27 .49836(12) .20664(10) .22846(8) .0390(3) Uani d . 1 . C
H27A .46975(12) .17264(10) .19025(8) .047 Uiso calc R 1 . H
C28 .62078(12) .22166(12) .23694(9) .0478(4) Uani d . 1 . C
H28A .67480(12) .19742(12) .20466(9) .057 Uiso calc R 1 . H
C29 .66344(13) .27184(11) .29237(9) .0493(4) Uani d . 1 . C
H29A .74639(13) .28212(11) .29778(9) .059 Uiso calc R 1 . H
C30 .58427(14) .30712(11) .34004(9) .0500(4) Uani d . 1 . C
H30A .61347(14) .34150(11) .37786(9) .060 Uiso calc R 1 . H
C31 .46200(13) .29204(10) .33235(8) .0403(3) Uani d . 1 . C
H31A .40858(13) .31591(10) .36516(8) .048 Uiso calc R 1 . H
C32 .29043(10) .22434(8) .06699(6) .0261(2) Uani d . 1 . C
C33 .37623(11) .26793(8) .01884(6) .0274(2) Uani d . 1 . C
C34 .43249(12) .34592(9) .03490(7) .0343(3) Uani d . 1 . C
H34A .41639(12) .37407(9) .07804(7) .041 Uiso calc R 1 . H
C35 .51232(13) .38255(9) -.01234(8) .0395(3) Uani d . 1 . C
H35A .55130(13) .43472(9) -.00066(8) .047 Uiso calc R 1 . H
C36 .53449(13) .34252(10) -.07635(7) .0406(3) Uani d . 1 . C
H36A .58747(13) .36794(10) -.10864(7) .049 Uiso calc R 1 . H
C37 .47910(14) .26534(11) -.09302(7) .0433(3) Uani d . 1 . C
H37A .49464(14) .23810(11) -.13663(7) .052 Uiso calc R 1 . H
C38 .40083(12) .22776(10) -.04600(7) .0363(3) Uani d . 1 . C
H38A .36385(12) .17484(10) -.05763(7) .044 Uiso calc R 1 . H
C39 .13027(10) .37636(8) .06714(7) .0274(2) Uani d . 1 . C
C40 .16375(12) .46315(9) .06936(8) .0350(3) Uani d . 1 . C
H40A .18465(12) .48879(9) .11327(8) .042 Uiso calc R 1 . H
C41 .16660(14) .51221(10) .00745(8) .0436(3) Uani d . 1 . C
H41A .18936(14) .57068(10) .00980(8) .052 Uiso calc R 1 . H
C42 .13633(14) .47576(10) -.05726(8) .0454(4) Uani d . 1 . C
H42A .13882(14) .50908(10) -.09907(8) .054 Uiso calc R 1 . H
C43 .10229(14) .39009(10) -.06054(8) .0416(3) Uani d . 1 . C
H43A .08094(14) .36523(10) -.10469(8) .050 Uiso calc R 1 . H
C44 .09937(12) .34026(9) .00106(7) .0327(3) Uani d . 1 . C
H44A .07644(12) .28186(9) -.00178(7) .039 Uiso calc R 1 . H
H5 .2712(11) .1440(9) .1830(7) .022(3) Uiso d . 1 . H
H6 .3253(12) .3064(8) .1534(7) .024(3) Uiso d . 1 . H

loop_
_atom_type_symbol
_atom_type_description
_atom_type_scat_dispersion_real
_atom_type_scat_dispersion_imag
_atom_type_scat_source
C C 0.0033 0.0016 'International Tables Vol C Tables 4.2.6.8 and 6.1.1.4'
H H 0.0000 0.0000 'International Tables Vol C Tables 4.2.6.8 and 6.1.1.4'
N N 0.0061 0.0033 'International Tables Vol C Tables 4.2.6.8 and 6.1.1.4'
O O 0.0106 0.0060 'International Tables Vol C Tables 4.2.6.8 and 6.1.1.4'

loop_
_geom_angle_atom_site_label_1
_geom_angle_atom_site_label_2
_geom_angle_atom_site_label_3
_geom_angle
N2 N1 C6A 104.08(9)
N3 N2 N1 123.21(10)
N3 N2 C7 118.14(9)
N1 N2 C7 118.64(10)
N2 N3 C3A 103.21(9)
C19 N4 C5 121.14(9)
C19 N4 C3A 123.63(9)
C5 N4 C3A 115.07(9)
N4 C3A N3 109.61(9)
N4 C3A C13 112.09(9)
N3 C3A C13 109.16(9)
N4 C3A C6A 102.14(8)
N3 C3A C6A 102.72(9)
C13 C3A C6A 120.39(9)
N4 C5 C6 104.89(9)
N4 C5 C25 113.03(9)
C6 C5 C25 110.73(10)
C5 C6 C32 111.62(10)
C5 C6 C6A 103.46(9)
C32 C6 C6A 114.56(9)
N1 C6A C39 108.06(9)
N1 C6A C6 106.77(9)
C39 C6A C6 112.33(9)
N1 C6A C3A 101.77(8)
C39 C6A C3A 121.14(9)
C6 C6A C3A 105.53(9)
C8 C7 C12 122.26(12)
C8 C7 N2 119.11(11)
C12 C7 N2 118.61(11)
C7 C8 C9 118.17(13)
C10 C9 C8 120.54(14)
C9 C10 C11 120.46(13)
C10 C11 C12 119.98(14)
C7 C12 C11 118.59(14)
C18 C13 C14 118.83(12)
C18 C13 C3A 119.86(11)
C14 C13 C3A 121.29(11)
C13 C14 C15 120.30(13)
C16 C15 C14 120.30(14)
C17 C16 C15 119.77(13)
C16 C17 C18 120.41(14)
C13 C18 C17 120.37(14)
C20 C19 N4 120.81(10)
C20 C19 C24 117.65(11)
N4 C19 C24 121.54(10)
C21 C20 C19 120.57(12)
C22 C21 C20 121.50(13)
C21 C22 C23 118.28(13)
C24 C23 C22 121.14(13)
C23 C24 C19 120.83(12)
O1 C25 C26 121.15(11)
O1 C25 C5 121.05(10)
C26 C25 C5 117.76(10)
C27 C26 C31 119.02(12)
C27 C26 C25 122.63(11)
C31 C26 C25 118.32(12)
C28 C27 C26 120.26(14)
C29 C28 C27 120.30(14)
C28 C29 C30 119.92(13)
C29 C30 C31 120.25(14)
C30 C31 C26 120.25(14)
O2 C32 C33 120.84(11)
O2 C32 C6 119.50(11)
C33 C32 C6 119.63(10)
C34 C33 C38 118.66(12)
C34 C33 C32 123.55(11)
C38 C33 C32 117.79(12)
C35 C34 C33 120.44(12)
C36 C35 C34 120.09(14)
C37 C36 C35 120.04(13)
C36 C37 C38 120.33(13)
C37 C38 C33 120.42(13)
C40 C39 C44 118.20(12)
C40 C39 C6A 119.07(11)
C44 C39 C6A 122.41(11)
C41 C40 C39 120.78(13)
C42 C41 C40 120.40(14)
C41 C42 C43 119.71(13)
C42 C43 C44 120.41(14)
C43 C44 C39 120.50(13)

loop_
_geom_bond_atom_site_label_1
_geom_bond_atom_site_label_2
_geom_bond_site_symmetry_2
_geom_bond_distance
_geom_bond_publ_flag
O1 C25 . 1.2111(14) ?
O2 C32 . 1.2170(15) ?
N1 N2 . 1.2983(13) ?
N1 C6A . 1.4868(15) ?
N2 N3 . 1.2980(14) ?
N2 C7 . 1.4507(15) ?
N3 C3A . 1.4886(14) ?
N4 C19 . 1.3995(15) ?
N4 C5 . 1.4489(14) ?
N4 C3A . 1.4659(14) ?
C3A C13 . 1.524(2) ?
C3A C6A . 1.586(2) ?
C5 C6 . 1.533(2) ?
C5 C25 . 1.543(2) ?
C6 C32 . 1.534(2) ?
C6 C6A . 1.556(2) ?
C6A C39 . 1.533(2) ?
C7 C8 . 1.382(2) ?
C7 C12 . 1.384(2) ?
C8 C9 . 1.391(2) ?
C9 C10 . 1.380(2) ?
C10 C11 . 1.383(2) ?
C11 C12 . 1.391(2) ?
C13 C18 . 1.390(2) ?
C13 C14 . 1.390(2) ?
C14 C15 . 1.391(2) ?
C15 C16 . 1.379(2) ?
C16 C17 . 1.373(2) ?
C17 C18 . 1.390(2) ?
C19 C20 . 1.399(2) ?
C19 C24 . 1.402(2) ?
C20 C21 . 1.384(2) ?
C21 C22 . 1.380(2) ?
C22 C23 . 1.385(2) ?
C23 C24 . 1.382(2) ?
C25 C26 . 1.501(2) ?
C26 C27 . 1.389(2) ?
C26 C31 . 1.392(2) ?
C27 C28 . 1.388(2) ?
C28 C29 . 1.375(2) ?
C29 C30 . 1.381(2) ?
C30 C31 . 1.385(2) ?
C32 C33 . 1.489(2) ?
C33 C34 . 1.390(2) ?
C33 C38 . 1.399(2) ?
C34 C35 . 1.389(2) ?
C35 C36 . 1.379(2) ?
C36 C37 . 1.377(2) ?
C37 C38 . 1.381(2) ?
C39 C40 . 1.394(2) ?
C39 C44 . 1.397(2) ?
C40 C41 . 1.389(2) ?
C41 C42 . 1.375(2) ?
C42 C43 . 1.379(2) ?
C43 C44 . 1.391(2) ?

loop_
_geom_torsion_atom_site_label_1
_geom_torsion_atom_site_label_2
_geom_torsion_atom_site_label_3
_geom_torsion_atom_site_label_4
_geom_torsion
C6A N1 N2 N3 6.64(14)
C6A N1 N2 C7 -174.28(10)
N1 N2 N3 C3A 8.55(14)
C7 N2 N3 C3A -170.54(9)
C19 N4 C3A N3 64.90(13)
C5 N4 C3A N3 -110.43(10)
C19 N4 C3A C13 -56.47(14)
C5 N4 C3A C13 128.19(10)
C19 N4 C3A C6A 173.31(10)
C5 N4 C3A C6A -2.03(12)
N2 N3 C3A N4 89.62(10)
N2 N3 C3A C13 -147.26(9)
N2 N3 C3A C6A -18.39(11)
C19 N4 C5 C6 168.00(10)
C3A N4 C5 C6 -16.54(13)
C19 N4 C5 C25 -71.28(14)
C3A N4 C5 C25 104.18(11)
N4 C5 C6 C32 -95.98(11)
C25 C5 C6 C32 141.78(10)
N4 C5 C6 C6A 27.70(11)
C25 C5 C6 C6A -94.54(10)
N2 N1 C6A C39 111.21(10)
N2 N1 C6A C6 -127.75(10)
N2 N1 C6A C3A -17.36(11)
C5 C6 C6A N1 78.46(10)
C32 C6 C6A N1 -159.81(9)
C5 C6 C6A C39 -163.26(9)
C32 C6 C6A C39 -41.53(13)
C5 C6 C6A C3A -29.28(11)
C32 C6 C6A C3A 92.45(11)
N4 C3A C6A N1 -91.77(10)
N3 C3A C6A N1 21.84(10)
C13 C3A C6A N1 143.34(10)
N4 C3A C6A C39 148.51(10)
N3 C3A C6A C39 -97.88(11)
C13 C3A C6A C39 23.6(2)
N4 C3A C6A C6 19.56(11)
N3 C3A C6A C6 133.16(9)
C13 C3A C6A C6 -105.33(11)
N3 N2 C7 C8 142.03(12)
N1 N2 C7 C8 -37.1(2)
N3 N2 C7 C12 -36.6(2)
N1 N2 C7 C12 144.26(12)
C12 C7 C8 C9 -0.1(2)
N2 C7 C8 C9 -178.71(11)
C7 C8 C9 C10 -0.5(2)
C8 C9 C10 C11 0.5(2)
C9 C10 C11 C12 0.2(2)
C8 C7 C12 C11 0.7(2)
N2 C7 C12 C11 179.33(12)
C10 C11 C12 C7 -0.7(2)
N4 C3A C13 C18 151.46(11)
N3 C3A C13 C18 29.83(15)
C6A C3A C13 C18 -88.46(14)
N4 C3A C13 C14 -26.8(2)
N3 C3A C13 C14 -148.42(11)
C6A C3A C13 C14 93.28(14)
C18 C13 C14 C15 1.4(2)
C3A C13 C14 C15 179.62(12)
C13 C14 C15 C16 -0.5(2)
C14 C15 C16 C17 -0.5(2)
C15 C16 C17 C18 0.7(2)
C14 C13 C18 C17 -1.2(2)
C3A C13 C18 C17 -179.51(12)
C16 C17 C18 C13 0.2(2)
C5 N4 C19 C20 -16.2(2)
C3A N4 C19 C20 168.78(11)
C5 N4 C19 C24 164.26(11)
C3A N4 C19 C24 -10.8(2)
N4 C19 C20 C21 -178.01(12)
C24 C19 C20 C21 1.6(2)
C19 C20 C21 C22 -1.6(2)
C20 C21 C22 C23 0.4(2)
C21 C22 C23 C24 0.7(2)
C22 C23 C24 C19 -0.6(2)
C20 C19 C24 C23 -0.5(2)
N4 C19 C24 C23 179.10(12)
N4 C5 C25 O1 -3.1(2)
C6 C5 C25 O1 114.29(13)
N4 C5 C25 C26 179.39(10)
C6 C5 C25 C26 -63.27(13)
O1 C25 C26 C27 165.56(13)
C5 C25 C26 C27 -16.9(2)
O1 C25 C26 C31 -16.4(2)
C5 C25 C26 C31 161.17(12)
C31 C26 C27 C28 0.2(2)
C25 C26 C27 C28 178.22(13)
C26 C27 C28 C29 -0.5(2)
C27 C28 C29 C30 0.3(3)
C28 C29 C30 C31 0.1(3)
C29 C30 C31 C26 -0.4(2)
C27 C26 C31 C30 0.3(2)
C25 C26 C31 C30 -177.86(13)
C5 C6 C32 O2 30.51(15)
C6A C6 C32 O2 -86.64(14)
C5 C6 C32 C33 -147.49(10)
C6A C6 C32 C33 95.36(12)
O2 C32 C33 C34 -176.67(12)
C6 C32 C33 C34 1.3(2)
O2 C32 C33 C38 3.4(2)
C6 C32 C33 C38 -178.61(11)
C38 C33 C34 C35 -0.6(2)
C32 C33 C34 C35 179.49(12)
C33 C34 C35 C36 1.3(2)
C34 C35 C36 C37 -1.1(2)
C35 C36 C37 C38 0.2(2)
C36 C37 C38 C33 0.5(2)
C34 C33 C38 C37 -0.3(2)
C32 C33 C38 C37 179.62(13)
N1 C6A C39 C40 19.12(14)
C6 C6A C39 C40 -98.39(13)
C3A C6A C39 C40 135.71(12)
N1 C6A C39 C44 -167.52(11)
C6 C6A C39 C44 74.97(14)
C3A C6A C39 C44 -50.9(2)
C44 C39 C40 C41 -0.2(2)
C6A C39 C40 C41 173.45(12)
C39 C40 C41 C42 0.0(2)
C40 C41 C42 C43 0.4(2)
C41 C42 C43 C44 -0.5(2)
C42 C43 C44 C39 0.3(2)
C40 C39 C44 C43 0.0(2)
C6A C39 C44 C43 -173.38(12)
